data_1575889
loop_
_publ_author_name
'Senn, Sebastian'
'M&#xf6;rsdorf, Jean-Marc'
'Bertrams, Maria-Sophie'
'Kerzig, Christoph'
'Ballmann, Joachim'

_publ_section_title
;
 &#x3c0;-Extended diphosphonium-bridged ladder stilbenes: water-soluble
 fluorophores with up to eight annulated rings.
;
_journal_issue 43
_journal_name_full 'Chemical science'
_journal_page_first 20517
_journal_page_last 20526
_journal_paper_doi 10.1039/d5sc03752b
_journal_volume 16
_journal_year 2025
_chemical_formula_moiety 'C30 H38 P2, 3(C H4 O), 2(Cl)'
_chemical_formula_sum 'C33 H50 Cl2 O3 P2'
_chemical_formula_weight 627.57
_space_group_crystal_system monoclinic
_space_group_IT_number 14
_space_group_name_Hall '-P 2yn'
_space_group_name_H-M_alt 'P 1 21/n 1'
_atom_sites_solution_hydrogens geom
_atom_sites_solution_primary dual
_audit_creation_date 2025-02-10
_audit_creation_method
;
Olex2 1.5
(compiled 2024.02.16 svn.r378c4104 for OlexSys, GUI svn.r6928)
;
_audit_update_record
;
2025-03-14 deposited with the CCDC.	2025-09-29 downloaded from the CCDC.
;
_cell_angle_alpha 90
_cell_angle_beta 100.276(2)
_cell_angle_gamma 90
_cell_formula_units_Z 4
_cell_length_a 7.56569(18)
_cell_length_b 21.6248(5)
_cell_length_c 21.1554(5)
_cell_measurement_reflns_used 11724
_cell_measurement_temperature 120(1)
_cell_measurement_theta_max 69.9120
_cell_measurement_theta_min 4.0890
_cell_volume 3405.64(14)
_computing_cell_refinement 'CrysAlisPro 1.171.42.51a (Rigaku OD, 2022)'
_computing_data_collection 'CrysAlisPro 1.171.42.51a (Rigaku OD, 2022)'
_computing_data_reduction 'CrysAlisPro 1.171.42.51a (Rigaku OD, 2022)'
_computing_molecular_graphics 'Olex2 1.5 (Dolomanov et al., 2009)'
_computing_publication_material 'Olex2 1.5 (Dolomanov et al., 2009)'
_computing_structure_refinement 'SHELXL 2019/3 (Sheldrick, 2015)'
_computing_structure_solution 'SHELXT  (Sheldrick, 2015)'
_diffrn_ambient_environment N~2~
_diffrn_ambient_temperature 120(1)
_diffrn_detector 'CCD plate'
_diffrn_detector_area_resol_mean 7.9621
_diffrn_detector_type Eos
_diffrn_measured_fraction_theta_full 1.000
_diffrn_measured_fraction_theta_max 0.990
_diffrn_measurement_details
;
List of Runs (angles in degrees, time in seconds):

  # Type    Start    End  Width  t~exp~   \w     \q     \k     \f   Frames
#--------------------------------------------------------------------------
  1  \f    176.00 217.00   1.00    5.00   2.02   0.00 -40.00    --    41
  2  \w    -22.00  69.00   1.00    5.00    --    0.00  57.00-180.00   91
  3  \w    -16.00  35.00   1.00    5.00    --    0.00 -84.00 -77.00   51
  4  \f    127.00 166.00   1.00    5.00   2.02   0.00 -40.00    --    39
  5  \w     32.00 123.00   1.00   30.00    --   54.00  57.00-120.00   91
  6  \w     32.00 123.00   1.00   30.00    --   54.00  57.00 -60.00   91
  7  \w     23.00 112.00   1.00   30.00    --   54.00-125.00  30.00   89
  8  \w    -17.00  86.00   1.00   30.00    --   54.00 -77.00 150.00  103
  9  \w    -19.00  81.00   1.00   30.00    --   54.00 -38.00 -30.00  100
 10  \w     27.00 127.00   1.00   30.00    --   54.00  38.00-180.00  100
 11  \w    -15.00  76.00   1.00   30.00    --   54.00 -57.00  90.00   91
 12  \w     40.00 133.00   1.00   60.00    --  108.00 -64.00 -90.00   93
 13  \w     35.00 109.00   1.00   60.00    --  108.00 -92.00-150.00   74
 14  \w     35.00 135.00   1.00   60.00    --  108.00 -38.00-120.00  100
 15  \w     35.00 109.00   1.00   60.00    --  108.00 -92.00-120.00   74
 16  \w     83.00 176.00   1.00   60.00    --  108.00  64.00  90.00   93
 17  \w     35.00 135.00   1.00   60.00    --  108.00 -38.00-180.00  100
 18  \w     35.00 112.00   1.00   60.00    --  108.00-111.00   0.00   77
 19  \w     35.00 109.00   1.00   60.00    --  108.00 -92.00  60.00   74
 20  \w     98.00 178.00   1.00   60.00    --  108.00  84.00  42.00   80
 21  \w     83.00 176.00   1.00   60.00    --  108.00  64.00-150.00   93
 22  \w     85.00 178.00   1.00   60.00    --  108.00  50.00-180.00   93
 23  \w     81.00 178.00   1.00   60.00    --  108.00  38.00 150.00   97
 24  \w     35.00 112.00   1.00   60.00    --  108.00-111.00-180.00   77
 25  \w     37.00 131.00   1.00   60.00    --  108.00 -50.00  60.00   94
 26  \w    -73.00  27.00   1.00    5.00    --    0.00 -38.00   0.00  100
 27  \w    -73.00  27.00   1.00    5.00    --    0.00 -38.00 -90.00  100
 28  \w     27.00 127.00   1.00   30.00    --   54.00  38.00  60.00  100
 29  \w     22.00  80.00   1.00   30.00    --   54.00  77.00  90.00   58
;
_diffrn_measurement_device 'four-circle diffractometer'
_diffrn_measurement_device_type 'SuperNova, Dual, Cu at home/near, Eos'
_diffrn_measurement_method '\w and \f scans'
_diffrn_orient_matrix_type 'CrysAlisPro convention (1999,Acta A55,543-557)'
_diffrn_orient_matrix_UB_11 0.0845349000
_diffrn_orient_matrix_UB_12 0.0340121000
_diffrn_orient_matrix_UB_13 0.0620812000
_diffrn_orient_matrix_UB_21 0.1864711000
_diffrn_orient_matrix_UB_22 -0.0056119000
_diffrn_orient_matrix_UB_23 -0.0191107000
_diffrn_orient_matrix_UB_31 -0.0293572000
_diffrn_orient_matrix_UB_32 0.0623400000
_diffrn_orient_matrix_UB_33 -0.0355542000
_diffrn_radiation_monochromator mirror
_diffrn_radiation_probe x-ray
_diffrn_radiation_type 'Cu K\a'
_diffrn_radiation_wavelength 1.54184
_diffrn_reflns_av_R_equivalents 0.0806
_diffrn_reflns_av_unetI/netI 0.0489
_diffrn_reflns_Laue_measured_fraction_full 1.000
_diffrn_reflns_Laue_measured_fraction_max 0.990
_diffrn_reflns_limit_h_max 9
_diffrn_reflns_limit_h_min -9
_diffrn_reflns_limit_k_max 26
_diffrn_reflns_limit_k_min -18
_diffrn_reflns_limit_l_max 25
_diffrn_reflns_limit_l_min -25
_diffrn_reflns_number 32736
_diffrn_reflns_point_group_measured_fraction_full 1.000
_diffrn_reflns_point_group_measured_fraction_max 0.990
_diffrn_reflns_theta_full 67.684
_diffrn_reflns_theta_max 70.433
_diffrn_reflns_theta_min 2.947
_diffrn_source 'micro-focus sealed X-ray tube'
_diffrn_source_type 'SuperNova (Cu) X-ray Source'
_exptl_absorpt_coefficient_mu 2.837
_exptl_absorpt_correction_T_max 0.882
_exptl_absorpt_correction_T_min 0.503
_exptl_absorpt_correction_type gaussian
_exptl_absorpt_process_details
;
CrysAlisPro 1.171.42.51a (Rigaku Oxford Diffraction, 2022)
Numerical absorption correction based on gaussian integration over
a multifaceted crystal model
Empirical absorption correction using spherical harmonics,
implemented in SCALE3 ABSPACK scaling algorithm.
;
_exptl_crystal_colour 'fluorescent intense yellow'
_exptl_crystal_density_diffrn 1.224
_exptl_crystal_description needle
_exptl_crystal_F_000 1344
_exptl_crystal_size_max 0.097
_exptl_crystal_size_mid 0.062
_exptl_crystal_size_min 0.025
_refine_diff_density_max 0.935
_refine_diff_density_min -0.885
_refine_diff_density_rms 0.091
_refine_ls_extinction_method none
_refine_ls_goodness_of_fit_ref 1.056
_refine_ls_hydrogen_treatment constr
_refine_ls_matrix_type full
_refine_ls_number_parameters 375
_refine_ls_number_reflns 6441
_refine_ls_number_restraints 22
_refine_ls_restrained_S_all 1.061
_refine_ls_R_factor_all 0.0978
_refine_ls_R_factor_gt 0.0846
_refine_ls_shift/su_max 0.000
_refine_ls_shift/su_mean 0.000
_refine_ls_structure_factor_coef Fsqd
_refine_ls_weighting_details 'w=1/[\s^2^(Fo^2^)+(0.1243P)^2^+5.8025P] where P=(Fo^2^+2Fc^2^)/3'
_refine_ls_weighting_scheme calc
_refine_ls_wR_factor_gt 0.2241
_refine_ls_wR_factor_ref 0.2375
_reflns_Friedel_coverage 0.000
_reflns_number_gt 5287
_reflns_number_total 6441
_reflns_threshold_expression 'I > 2\s(I)'
_cod_data_source_file d5sc03752b3.cif
_cod_data_source_block cmpd_4aPh_ba_jm79
_cod_depositor_comments 'Adding full bibliography for 1575881--1575890.cif.'
_cod_original_cell_volume 3405.63(14)
_cod_original_sg_symbol_H-M 'P 21/n'
_cod_database_code 1575889
_shelx_shelxl_version_number 2019/3
_chemical_oxdiff_formula C33H50Cl2O3P2
_chemical_oxdiff_usercomment JM_1_2_Cl
_shelx_space_group_comment
;
The symmetry employed for this shelxl refinement is uniquely defined
by the following loop, which should always be used as a source of
symmetry information in preference to the above space-group names.
They are only intended as comments.
;
_olex2_refinement_description
;
1. Fixed Uiso
 At 1.2 times of:
  All C(H) groups
 At 1.5 times of:
  All C(H,H,H) groups, All O(H) groups
2. Restrained distances
 P1-C19A \\sim P1-C19B
 with sigma of 0.02
 O2-C32 \\sim O3-C33 \\sim C31-O1
 with sigma of 0.02
 H3A-H33C \\sim H1-H31A \\sim H2A-H32C
 with sigma of 0.02
 C19A-C21A \\sim C19B-C21B
 with sigma of 0.02
 C19A-C20A \\sim C19B-C21B
 with sigma of 0.02
 P1-C21A \\sim P1-C21B
 with sigma of 0.02
 P1-C20A \\sim P1-C21B
 with sigma of 0.02
3. Uiso/Uaniso restraints and constraints
Uanis(C20A) = Uanis(C19A) = Uanis(C21A) = Uanis(C19B) = Uanis(C21B) =
Uanis(C20B)
4. Rigid body (RIGU) restrains
 C33, O3, C32, O2, O1, C31
 with sigma for 1-2 distances of 0.004 and sigma for 1-3 distances of 0.004
5. Others
 Sof(C21B)=Sof(H21D)=Sof(H21E)=Sof(H21F)=Sof(C19B)=Sof(H19B)=Sof(C20B)=
 Sof(H20D)=Sof(H20E)=Sof(H20F)=1-FVAR(1)
 Sof(C19A)=Sof(H19A)=Sof(C21A)=Sof(H21A)=Sof(H21B)=Sof(H21C)=Sof(C20A)=
 Sof(H20A)=Sof(H20B)=Sof(H20C)=FVAR(1)
6.a Ternary CH refined with riding coordinates:
 C25(H25), C28(H28), C22(H22), C19A(H19A), C19B(H19B)
6.b Me refined as rotating group:
 C33(H33A,H33B,H33C), C31(H31A,H31B,H31C)
6.c Aromatic/amide H refined with riding coordinates:
 C11(H11), C5(H5), C13(H13), C2(H2), C18(H18), C14(H14), C16(H16), C15(H15),
 C4(H4), C3(H3)
6.d Idealised Me refined as rotating group:
 C27(H27A,H27B,H27C), C26(H26A,H26B,H26C), C30(H30A,H30B,H30C), C29(H29A,H29B,
 H29C), C23(H23A,H23B,H23C), C32(H32A,H32B,H32C), C24(H24A,H24B,H24C),
 C21A(H21A,H21B,H21C), C20A(H20A,H20B,H20C), C21B(H21D,H21E,H21F), C20B(H20D,
 H20E,H20F)
6.e Idealised tetrahedral OH refined as rotating group:
 O1(H1), O3(H3A), O2(H2A)
;
_olex2_submission_special_instructions 'No special instructions were received'
_oxdiff_exptl_absorpt_empirical_details
;
Empirical correction (ABSPACK) includes:
- Absorption correction using spherical harmonics
- Frame scaling
- Detector area scaling
;

loop_
_space_group_symop_operation_xyz
'x, y, z'
'-x+1/2, y+1/2, -z+1/2'
'-x, -y, -z'
'x-1/2, -y-1/2, z-1/2'

loop_
_atom_site_label
_atom_site_type_symbol
_atom_site_fract_x
_atom_site_fract_y
_atom_site_fract_z
_atom_site_U_iso_or_equiv
_atom_site_adp_type
_atom_site_occupancy
_atom_site_site_symmetry_order
_atom_site_calc_flag
_atom_site_refinement_flags_posn
_atom_site_refinement_flags_adp
_atom_site_refinement_flags_occupancy
_atom_site_disorder_assembly
_atom_site_disorder_group
P2 P 0.09520(12) 0.87713(4) 0.28407(4) 0.0273(2) Uani 1 1 d . . . . .
P1 P 0.24748(13) 0.71955(4) 0.40062(5) 0.0344(3) Uani 1 1 d D . . . .
Cl1 Cl 0.79970(17) 0.52185(6) 0.27195(7) 0.0631(4) Uani 1 1 d . . . . .
Cl2 Cl 0.5253(3) 0.78032(8) 0.06858(7) 0.0902(6) Uani 1 1 d . . . . .
C7 C 0.1871(5) 0.80331(16) 0.31217(17) 0.0298(7) Uani 1 1 d . . . . .
C10 C 0.0194(5) 0.89337(16) 0.35839(17) 0.0287(7) Uani 1 1 d . . . . .
C11 C -0.0760(5) 0.94310(17) 0.37409(17) 0.0307(7) Uani 1 1 d . . . . .
H11 H -0.105338 0.976286 0.344656 0.037 Uiso 1 1 calc R U . . .
C1 C 0.3270(5) 0.70406(17) 0.3274(2) 0.0348(8) Uani 1 1 d . . . . .
C9 C 0.0633(5) 0.84248(16) 0.40128(17) 0.0305(7) Uani 1 1 d . . . . .
C12 C -0.1306(5) 0.94450(18) 0.43479(18) 0.0320(8) Uani 1 1 d . . . . .
C8 C 0.1568(5) 0.79387(17) 0.37288(18) 0.0321(8) Uani 1 1 d . . . . .
C6 C 0.2845(5) 0.75477(17) 0.28450(19) 0.0320(8) Uani 1 1 d . . . . .
C25 C 0.2722(5) 0.92762(17) 0.26711(17) 0.0309(7) Uani 1 1 d . . . . .
H25 H 0.317200 0.910576 0.229001 0.037 Uiso 1 1 calc R U . . .
C5 C 0.3408(5) 0.75416(19) 0.2255(2) 0.0369(8) Uani 1 1 d . . . . .
H5 H 0.313985 0.787717 0.196397 0.044 Uiso 1 1 calc R U . . .
C17 C -0.0877(5) 0.89392(18) 0.47780(18) 0.0341(8) Uani 1 1 d . . . . .
C28 C -0.0948(5) 0.87119(18) 0.21919(18) 0.0351(8) Uani 1 1 d . . . . .
H28 H -0.152259 0.912926 0.213230 0.042 Uiso 1 1 calc R U . . .
C13 C -0.2280(5) 0.99543(19) 0.4535(2) 0.0372(8) Uani 1 1 d . . . . .
H13 H -0.256926 1.029436 0.425060 0.045 Uiso 1 1 calc R U . . .
O1 O 0.6378(8) 0.5434(3) 0.3963(2) 0.0965(16) Uani 1 1 d D . . . .
H1 H 0.704375 0.537590 0.369046 0.145 Uiso 1 1 calc DR U . . .
C2 C 0.4217(5) 0.65335(19) 0.3109(2) 0.0416(9) Uani 1 1 d . . . . .
H2 H 0.448254 0.619273 0.339313 0.050 Uiso 1 1 calc R U . . .
C18 C 0.0106(5) 0.84281(18) 0.46046(18) 0.0347(8) Uani 1 1 d . . . . .
H18 H 0.039900 0.809129 0.489249 0.042 Uiso 1 1 calc R U . . .
C14 C -0.2804(5) 0.9958(2) 0.5122(2) 0.0447(10) Uani 1 1 d . . . . .
H14 H -0.343620 1.030397 0.524653 0.054 Uiso 1 1 calc R U . . .
C27 C 0.4287(5) 0.92759(18) 0.32407(19) 0.0364(8) Uani 1 1 d . . . . .
H27A H 0.387042 0.943157 0.362387 0.055 Uiso 1 1 calc R U . . .
H27B H 0.524994 0.954258 0.314292 0.055 Uiso 1 1 calc R U . . .
H27C H 0.474089 0.885343 0.332000 0.055 Uiso 1 1 calc R U . . .
C26 C 0.2015(6) 0.99275(19) 0.2503(2) 0.0421(9) Uani 1 1 d . . . . .
H26A H 0.098131 0.990643 0.215056 0.063 Uiso 1 1 calc R U . . .
H26B H 0.296339 1.017822 0.236969 0.063 Uiso 1 1 calc R U . . .
H26C H 0.164496 1.011626 0.287971 0.063 Uiso 1 1 calc R U . . .
C16 C -0.1457(6) 0.8954(2) 0.5384(2) 0.0425(9) Uani 1 1 d . . . . .
H16 H -0.118140 0.861927 0.567625 0.051 Uiso 1 1 calc R U . . .
C15 C -0.2409(6) 0.9449(2) 0.5543(2) 0.0468(11) Uani 1 1 d . . . . .
H15 H -0.281121 0.945235 0.594377 0.056 Uiso 1 1 calc R U . . .
C22 C 0.0699(7) 0.6677(2) 0.4144(2) 0.0501(11) Uani 1 1 d . . . . .
H22 H 0.037626 0.677381 0.457156 0.060 Uiso 1 1 calc R U . . .
C4 C 0.4378(6) 0.7030(2) 0.2099(2) 0.0447(10) Uani 1 1 d . . . . .
H4 H 0.477724 0.702144 0.169817 0.054 Uiso 1 1 calc R U . . .
C3 C 0.4766(6) 0.6538(2) 0.2516(2) 0.0471(11) Uani 1 1 d . . . . .
H3 H 0.542010 0.619596 0.239530 0.056 Uiso 1 1 calc R U . . .
C30 C -0.2336(6) 0.8264(2) 0.2374(2) 0.0455(10) Uani 1 1 d . . . . .
H30A H -0.183964 0.784441 0.240720 0.068 Uiso 1 1 calc R U . . .
H30B H -0.342228 0.827368 0.204252 0.068 Uiso 1 1 calc R U . . .
H30C H -0.263828 0.838684 0.278734 0.068 Uiso 1 1 calc R U . . .
C19A C 0.4178(12) 0.7283(5) 0.4722(4) 0.0547(11) Uani 0.719(7) 1 d D . P A 1
H19A H 0.355394 0.738318 0.508778 0.066 Uiso 0.719(7) 1 calc R U P A 1
C29 C -0.0407(7) 0.8530(3) 0.1557(2) 0.0576(13) Uani 1 1 d . . . . .
H29A H 0.055765 0.880271 0.147125 0.086 Uiso 1 1 calc R U . . .
H29B H -0.144683 0.856978 0.120911 0.086 Uiso 1 1 calc R U . . .
H29C H 0.001476 0.810082 0.158150 0.086 Uiso 1 1 calc R U . . .
C23 C -0.0954(7) 0.6756(3) 0.3629(3) 0.0652(15) Uani 1 1 d . . . . .
H23A H -0.136606 0.718558 0.362476 0.098 Uiso 1 1 calc R U . . .
H23B H -0.190837 0.648070 0.371933 0.098 Uiso 1 1 calc R U . . .
H23C H -0.065834 0.665174 0.320899 0.098 Uiso 1 1 calc R U . . .
O3 O 0.3642(10) 0.8818(4) 0.1271(3) 0.128(2) Uani 1 1 d D . . . .
H3A H 0.405020 0.854712 0.105162 0.192 Uiso 1 1 calc DR U . . .
O2 O 0.9507(13) 0.5918(3) 0.1623(3) 0.144(3) Uani 1 1 d D . . . .
H2A H 0.902344 0.576495 0.191514 0.216 Uiso 1 1 calc DR U . . .
C33 C 0.3856(12) 0.9333(4) 0.1050(5) 0.110(3) Uani 1 1 d D . . . .
H33A H 0.506777 0.948229 0.122400 0.165 Uiso 1 1 calc R U . . .
H33B H 0.296716 0.961992 0.116784 0.165 Uiso 1 1 calc R U . . .
H33C H 0.370391 0.930617 0.058067 0.165 Uiso 1 1 calc DR U . . .
C32 C 0.9201(12) 0.6507(3) 0.1587(4) 0.101(3) Uani 1 1 d D . . . .
H32A H 0.808368 0.658583 0.128473 0.152 Uiso 1 1 calc R U . . .
H32B H 1.019914 0.671626 0.143766 0.152 Uiso 1 1 calc R U . . .
H32C H 0.908925 0.666498 0.201258 0.152 Uiso 1 1 calc DR U . . .
C24 C 0.1335(11) 0.5992(3) 0.4145(5) 0.109(3) Uani 1 1 d . . . . .
H24A H 0.037779 0.571980 0.423806 0.163 Uiso 1 1 calc R U . . .
H24B H 0.240950 0.593740 0.447553 0.163 Uiso 1 1 calc R U . . .
H24C H 0.161691 0.588873 0.372355 0.163 Uiso 1 1 calc R U . . .
C21A C 0.5230(9) 0.6692(3) 0.4886(3) 0.0547(11) Uani 0.719(7) 1 d D . P A 1
H21A H 0.442220 0.636697 0.498876 0.082 Uiso 0.719(7) 1 calc R U P A 1
H21B H 0.618227 0.676299 0.525847 0.082 Uiso 0.719(7) 1 calc R U P A 1
H21C H 0.576554 0.656236 0.451867 0.082 Uiso 0.719(7) 1 calc R U P A 1
C20A C 0.5391(10) 0.7828(3) 0.4632(4) 0.0547(11) Uani 0.719(7) 1 d D . P A 1
H20A H 0.586991 0.777212 0.423506 0.082 Uiso 0.719(7) 1 calc R U P A 1
H20B H 0.638584 0.784994 0.499802 0.082 Uiso 0.719(7) 1 calc R U P A 1
H20C H 0.469495 0.821251 0.460580 0.082 Uiso 0.719(7) 1 calc R U P A 1
C31 C 0.6633(16) 0.5012(5) 0.4377(5) 0.132(4) Uani 1 1 d D . . . .
H31A H 0.690479 0.462456 0.417345 0.198 Uiso 1 1 calc DR U . . .
H31B H 0.554908 0.495817 0.456484 0.198 Uiso 1 1 calc R U . . .
H31C H 0.764419 0.512310 0.471543 0.198 Uiso 1 1 calc R U . . .
C21B C 0.415(2) 0.7538(8) 0.5243(6) 0.0547(11) Uani 0.281(7) 1 d D . P A 2
H21D H 0.387489 0.797890 0.518540 0.082 Uiso 0.281(7) 1 calc R U P A 2
H21E H 0.523612 0.748559 0.556977 0.082 Uiso 0.281(7) 1 calc R U P A 2
H21F H 0.314381 0.732454 0.538096 0.082 Uiso 0.281(7) 1 calc R U P A 2
C19B C 0.446(3) 0.7273(13) 0.4630(9) 0.0547(11) Uani 0.281(7) 1 d D . P A 2
H19B H 0.498631 0.685137 0.472136 0.066 Uiso 0.281(7) 1 calc R U P A 2
C20B C 0.596(3) 0.7701(9) 0.4373(10) 0.0547(11) Uani 0.281(7) 1 d . . P A 2
H20D H 0.615022 0.754803 0.395357 0.082 Uiso 0.281(7) 1 calc R U P A 2
H20E H 0.709484 0.768147 0.467952 0.082 Uiso 0.281(7) 1 calc R U P A 2
H20F H 0.554016 0.812996 0.432977 0.082 Uiso 0.281(7) 1 calc R U P A 2

loop_
_atom_site_aniso_label
_atom_site_aniso_U_11
_atom_site_aniso_U_22
_atom_site_aniso_U_33
_atom_site_aniso_U_23
_atom_site_aniso_U_13
_atom_site_aniso_U_12
P2 0.0253(4) 0.0281(4) 0.0280(5) -0.0021(3) 0.0029(3) -0.0017(3)
P1 0.0342(5) 0.0299(5) 0.0366(5) 0.0002(4) -0.0005(4) -0.0019(4)
Cl1 0.0573(7) 0.0567(7) 0.0809(9) -0.0245(6) 0.0277(6) -0.0127(5)
Cl2 0.1383(16) 0.0838(11) 0.0437(7) -0.0093(6) 0.0028(8) -0.0310(10)
C7 0.0267(17) 0.0299(17) 0.0322(18) -0.0048(14) 0.0036(14) -0.0036(13)
C10 0.0263(17) 0.0301(17) 0.0284(17) -0.0020(13) 0.0012(13) -0.0042(13)
C11 0.0234(16) 0.0347(18) 0.0324(18) -0.0034(14) 0.0004(13) -0.0032(14)
C1 0.0262(18) 0.0309(18) 0.046(2) -0.0040(16) 0.0030(15) -0.0018(14)
C9 0.0279(17) 0.0317(17) 0.0313(18) -0.0048(14) 0.0034(14) -0.0045(14)
C12 0.0218(16) 0.0389(19) 0.0340(19) -0.0101(15) 0.0014(14) -0.0067(14)
C8 0.0293(18) 0.0340(18) 0.0316(19) -0.0032(14) 0.0015(14) -0.0040(14)
C6 0.0242(17) 0.0295(17) 0.041(2) -0.0061(15) 0.0028(15) -0.0022(13)
C25 0.0257(17) 0.0356(19) 0.0318(18) 0.0009(14) 0.0061(14) -0.0022(14)
C5 0.0346(19) 0.037(2) 0.041(2) -0.0055(16) 0.0092(16) -0.0039(15)
C17 0.0303(18) 0.041(2) 0.0316(18) -0.0091(15) 0.0059(15) -0.0094(15)
C28 0.0315(19) 0.0374(19) 0.0335(19) -0.0006(15) -0.0026(15) 0.0003(15)
C13 0.0250(17) 0.044(2) 0.041(2) -0.0125(17) 0.0012(15) -0.0022(15)
O1 0.111(4) 0.098(4) 0.086(3) 0.012(3) 0.033(3) 0.035(3)
C2 0.033(2) 0.0318(19) 0.059(3) -0.0048(17) 0.0051(18) -0.0004(15)
C18 0.036(2) 0.0360(19) 0.0317(19) -0.0005(15) 0.0040(15) -0.0041(15)
C14 0.029(2) 0.057(3) 0.049(2) -0.022(2) 0.0087(17) -0.0055(18)
C27 0.0276(18) 0.038(2) 0.042(2) 0.0031(16) 0.0023(16) -0.0029(15)
C26 0.034(2) 0.037(2) 0.053(2) 0.0093(18) 0.0035(18) -0.0021(16)
C16 0.044(2) 0.048(2) 0.037(2) -0.0059(17) 0.0104(17) -0.0111(18)
C15 0.037(2) 0.062(3) 0.044(2) -0.021(2) 0.0140(18) -0.0126(19)
C22 0.055(3) 0.041(2) 0.058(3) 0.004(2) 0.018(2) -0.011(2)
C4 0.038(2) 0.044(2) 0.055(3) -0.0184(19) 0.0156(19) -0.0068(18)
C3 0.037(2) 0.036(2) 0.069(3) -0.013(2) 0.012(2) 0.0013(17)
C30 0.035(2) 0.052(2) 0.046(2) -0.0020(19) -0.0015(18) -0.0102(18)
C19A 0.052(2) 0.0520(19) 0.052(2) -0.0013(17) -0.0139(17) -0.0055(17)
C29 0.050(3) 0.085(4) 0.036(2) -0.008(2) 0.003(2) -0.011(3)
C23 0.043(3) 0.056(3) 0.095(4) -0.001(3) 0.008(3) -0.019(2)
O3 0.143(6) 0.142(5) 0.111(5) 0.011(4) 0.059(4) 0.031(5)
O2 0.248(9) 0.080(3) 0.112(5) 0.013(3) 0.054(5) 0.005(5)
C33 0.103(6) 0.072(4) 0.159(9) -0.018(5) 0.030(6) 0.003(4)
C32 0.126(7) 0.063(4) 0.125(7) -0.009(4) 0.052(6) -0.009(4)
C24 0.087(5) 0.048(3) 0.187(9) 0.047(4) 0.014(5) -0.007(3)
C21A 0.052(2) 0.0520(19) 0.052(2) -0.0013(17) -0.0139(17) -0.0055(17)
C20A 0.052(2) 0.0520(19) 0.052(2) -0.0013(17) -0.0139(17) -0.0055(17)
C31 0.170(10) 0.127(8) 0.118(7) 0.036(6) 0.076(7) 0.012(7)
C21B 0.052(2) 0.0520(19) 0.052(2) -0.0013(17) -0.0139(17) -0.0055(17)
C19B 0.052(2) 0.0520(19) 0.052(2) -0.0013(17) -0.0139(17) -0.0055(17)
C20B 0.052(2) 0.0520(19) 0.052(2) -0.0013(17) -0.0139(17) -0.0055(17)

loop_
_atom_type_symbol
_atom_type_description
_atom_type_scat_dispersion_real
_atom_type_scat_dispersion_imag
_atom_type_scat_source
C C 0.0181 0.0091 'International Tables Vol C Tables 4.2.6.8 and 6.1.1.4'
H H 0.0000 0.0000 'International Tables Vol C Tables 4.2.6.8 and 6.1.1.4'
Cl Cl 0.3639 0.7018 'International Tables Vol C Tables 4.2.6.8 and 6.1.1.4'
O O 0.0492 0.0322 'International Tables Vol C Tables 4.2.6.8 and 6.1.1.4'
P P 0.2955 0.4335 'International Tables Vol C Tables 4.2.6.8 and 6.1.1.4'

loop_
_exptl_crystal_face_index_h
_exptl_crystal_face_index_k
_exptl_crystal_face_index_l
_exptl_crystal_face_perp_dist
0 -12 6 0.0302
0 12 -6 0.0244
5 2 -1 0.0465
-4 -7 3 0.0311
0 -9 -10 0.0118
0 9 11 0.0130

loop_
_geom_angle_atom_site_label_1
_geom_angle_atom_site_label_2
_geom_angle_atom_site_label_3
_geom_angle
_geom_angle_site_symmetry_1
_geom_angle_site_symmetry_3
_geom_angle_publ_flag
C7 P2 C10 92.81(17) . . ?
C7 P2 C25 110.13(17) . . ?
C7 P2 C28 113.34(17) . . ?
C10 P2 C25 114.63(17) . . ?
C10 P2 C28 110.06(18) . . ?
C28 P2 C25 114.09(18) . . ?
C1 P1 C8 92.99(18) . . ?
C1 P1 C22 113.4(2) . . ?
C1 P1 C19A 116.3(4) . . ?
C1 P1 C19B 106.5(7) . . ?
C8 P1 C22 110.7(2) . . ?
C8 P1 C19A 110.5(3) . . ?
C8 P1 C19B 111.7(9) . . ?
C22 P1 C19B 118.6(9) . . ?
C19A P1 C22 111.5(4) . . ?
C8 C7 P2 109.0(3) . . ?
C8 C7 C6 116.9(3) . . ?
C6 C7 P2 134.2(3) . . ?
C11 C10 P2 128.9(3) . . ?
C11 C10 C9 121.6(3) . . ?
C9 C10 P2 109.3(3) . . ?
C10 C11 H11 120.4 . . ?
C10 C11 C12 119.2(3) . . ?
C12 C11 H11 120.4 . . ?
C6 C1 P1 109.6(3) . . ?
C2 C1 P1 129.3(3) . . ?
C2 C1 C6 121.1(4) . . ?
C10 C9 C8 111.7(3) . . ?
C18 C9 C10 120.0(3) . . ?
C18 C9 C8 128.2(3) . . ?
C11 C12 C17 119.5(3) . . ?
C11 C12 C13 121.2(4) . . ?
C13 C12 C17 119.3(3) . . ?
C7 C8 P1 108.8(3) . . ?
C7 C8 C9 117.2(3) . . ?
C9 C8 P1 133.9(3) . . ?
C1 C6 C7 111.7(3) . . ?
C5 C6 C7 128.6(4) . . ?
C5 C6 C1 119.7(3) . . ?
P2 C25 H25 107.9 . . ?
C27 C25 P2 109.8(3) . . ?
C27 C25 H25 107.9 . . ?
C26 C25 P2 111.2(3) . . ?
C26 C25 H25 107.9 . . ?
C26 C25 C27 111.9(3) . . ?
C6 C5 H5 120.7 . . ?
C6 C5 C4 118.5(4) . . ?
C4 C5 H5 120.7 . . ?
C12 C17 C16 119.1(4) . . ?
C18 C17 C12 120.3(3) . . ?
C18 C17 C16 120.6(4) . . ?
P2 C28 H28 107.5 . . ?
C30 C28 P2 110.1(3) . . ?
C30 C28 H28 107.5 . . ?
C29 C28 P2 112.7(3) . . ?
C29 C28 H28 107.5 . . ?
C29 C28 C30 111.3(4) . . ?
C12 C13 H13 119.8 . . ?
C14 C13 C12 120.4(4) . . ?
C14 C13 H13 119.8 . . ?
C31 O1 H1 109.5 . . ?
C1 C2 H2 120.9 . . ?
C1 C2 C3 118.2(4) . . ?
C3 C2 H2 120.9 . . ?
C9 C18 C17 119.3(4) . . ?
C9 C18 H18 120.4 . . ?
C17 C18 H18 120.4 . . ?
C13 C14 H14 119.9 . . ?
C13 C14 C15 120.3(4) . . ?
C15 C14 H14 119.9 . . ?
C25 C27 H27A 109.5 . . ?
C25 C27 H27B 109.5 . . ?
C25 C27 H27C 109.5 . . ?
H27A C27 H27B 109.5 . . ?
H27A C27 H27C 109.5 . . ?
H27B C27 H27C 109.5 . . ?
C25 C26 H26A 109.5 . . ?
C25 C26 H26B 109.5 . . ?
C25 C26 H26C 109.5 . . ?
H26A C26 H26B 109.5 . . ?
H26A C26 H26C 109.5 . . ?
H26B C26 H26C 109.5 . . ?
C17 C16 H16 120.1 . . ?
C15 C16 C17 119.9(4) . . ?
C15 C16 H16 120.1 . . ?
C14 C15 H15 119.5 . . ?
C16 C15 C14 121.1(4) . . ?
C16 C15 H15 119.5 . . ?
P1 C22 H22 108.9 . . ?
C23 C22 P1 110.8(3) . . ?
C23 C22 H22 108.9 . . ?
C23 C22 C24 108.9(5) . . ?
C24 C22 P1 110.6(4) . . ?
C24 C22 H22 108.9 . . ?
C5 C4 H4 119.3 . . ?
C3 C4 C5 121.3(4) . . ?
C3 C4 H4 119.3 . . ?
C2 C3 H3 119.4 . . ?
C4 C3 C2 121.2(4) . . ?
C4 C3 H3 119.4 . . ?
C28 C30 H30A 109.5 . . ?
C28 C30 H30B 109.5 . . ?
C28 C30 H30C 109.5 . . ?
H30A C30 H30B 109.5 . . ?
H30A C30 H30C 109.5 . . ?
H30B C30 H30C 109.5 . . ?
P1 C19A H19A 107.8 . . ?
C21A C19A P1 111.7(6) . . ?
C21A C19A H19A 107.8 . . ?
C21A C19A C20A 112.2(7) . . ?
C20A C19A P1 109.3(6) . . ?
C20A C19A H19A 107.8 . . ?
C28 C29 H29A 109.5 . . ?
C28 C29 H29B 109.5 . . ?
C28 C29 H29C 109.5 . . ?
H29A C29 H29B 109.5 . . ?
H29A C29 H29C 109.5 . . ?
H29B C29 H29C 109.5 . . ?
C22 C23 H23A 109.5 . . ?
C22 C23 H23B 109.5 . . ?
C22 C23 H23C 109.5 . . ?
H23A C23 H23B 109.5 . . ?
H23A C23 H23C 109.5 . . ?
H23B C23 H23C 109.5 . . ?
C33 O3 H3A 109.5 . . ?
C32 O2 H2A 109.5 . . ?
O3 C33 H33A 109.5 . . ?
O3 C33 H33B 109.5 . . ?
O3 C33 H33C 109.5 . . ?
H33A C33 H33B 109.5 . . ?
H33A C33 H33C 109.5 . . ?
H33B C33 H33C 109.5 . . ?
O2 C32 H32A 109.5 . . ?
O2 C32 H32B 109.5 . . ?
O2 C32 H32C 109.5 . . ?
H32A C32 H32B 109.5 . . ?
H32A C32 H32C 109.5 . . ?
H32B C32 H32C 109.5 . . ?
C22 C24 H24A 109.5 . . ?
C22 C24 H24B 109.5 . . ?
C22 C24 H24C 109.5 . . ?
H24A C24 H24B 109.5 . . ?
H24A C24 H24C 109.5 . . ?
H24B C24 H24C 109.5 . . ?
C19A C21A H21A 109.5 . . ?
C19A C21A H21B 109.5 . . ?
C19A C21A H21C 109.5 . . ?
H21A C21A H21B 109.5 . . ?
H21A C21A H21C 109.5 . . ?
H21B C21A H21C 109.5 . . ?
C19A C20A H20A 109.5 . . ?
C19A C20A H20B 109.5 . . ?
C19A C20A H20C 109.5 . . ?
H20A C20A H20B 109.5 . . ?
H20A C20A H20C 109.5 . . ?
H20B C20A H20C 109.5 . . ?
O1 C31 H31A 109.5 . . ?
O1 C31 H31B 109.5 . . ?
O1 C31 H31C 109.5 . . ?
H31A C31 H31B 109.5 . . ?
H31A C31 H31C 109.5 . . ?
H31B C31 H31C 109.5 . . ?
H21D C21B H21E 109.5 . . ?
H21D C21B H21F 109.5 . . ?
H21E C21B H21F 109.5 . . ?
C19B C21B H21D 109.5 . . ?
C19B C21B H21E 109.5 . . ?
C19B C21B H21F 109.5 . . ?
P1 C19B H19B 107.7 . . ?
C21B C19B P1 115.8(13) . . ?
C21B C19B H19B 107.7 . . ?
C21B C19B C20B 107.6(17) . . ?
C20B C19B P1 110.1(14) . . ?
C20B C19B H19B 107.7 . . ?
C19B C20B H20D 109.5 . . ?
C19B C20B H20E 109.5 . . ?
C19B C20B H20F 109.5 . . ?
H20D C20B H20E 109.5 . . ?
H20D C20B H20F 109.5 . . ?
H20E C20B H20F 109.5 . . ?

loop_
_geom_bond_atom_site_label_1
_geom_bond_atom_site_label_2
_geom_bond_distance
_geom_bond_site_symmetry_2
_geom_bond_publ_flag
P2 C7 1.799(4) . ?
P2 C10 1.802(4) . ?
P2 C25 1.812(4) . ?
P2 C28 1.806(4) . ?
P1 C1 1.790(4) . ?
P1 C8 1.804(4) . ?
P1 C22 1.813(4) . ?
P1 C19A 1.814(7) . ?
P1 C19B 1.822(15) . ?
C7 C8 1.360(5) . ?
C7 C6 1.463(5) . ?
C10 C11 1.369(5) . ?
C10 C9 1.427(5) . ?
C11 H11 0.9500 . ?
C11 C12 1.418(5) . ?
C1 C6 1.423(5) . ?
C1 C2 1.388(5) . ?
C9 C8 1.455(5) . ?
C9 C18 1.380(5) . ?
C12 C17 1.423(6) . ?
C12 C13 1.419(5) . ?
C6 C5 1.389(5) . ?
C25 H25 1.0000 . ?
C25 C27 1.531(5) . ?
C25 C26 1.526(5) . ?
C5 H5 0.9500 . ?
C5 C4 1.399(6) . ?
C17 C18 1.417(5) . ?
C17 C16 1.427(5) . ?
C28 H28 1.0000 . ?
C28 C30 1.527(6) . ?
C28 C29 1.524(6) . ?
C13 H13 0.9500 . ?
C13 C14 1.370(6) . ?
O1 H1 0.8400 . ?
O1 C31 1.256(8) . ?
C2 H2 0.9500 . ?
C2 C3 1.390(7) . ?
C18 H18 0.9500 . ?
C14 H14 0.9500 . ?
C14 C15 1.414(7) . ?
C27 H27A 0.9800 . ?
C27 H27B 0.9800 . ?
C27 H27C 0.9800 . ?
C26 H26A 0.9800 . ?
C26 H26B 0.9800 . ?
C26 H26C 0.9800 . ?
C16 H16 0.9500 . ?
C16 C15 1.367(6) . ?
C15 H15 0.9500 . ?
C22 H22 1.0000 . ?
C22 C23 1.515(7) . ?
C22 C24 1.556(8) . ?
C4 H4 0.9500 . ?
C4 C3 1.380(7) . ?
C3 H3 0.9500 . ?
C30 H30A 0.9800 . ?
C30 H30B 0.9800 . ?
C30 H30C 0.9800 . ?
C19A H19A 1.0000 . ?
C19A C21A 1.514(11) . ?
C19A C20A 1.526(10) . ?
C29 H29A 0.9800 . ?
C29 H29B 0.9800 . ?
C29 H29C 0.9800 . ?
C23 H23A 0.9800 . ?
C23 H23B 0.9800 . ?
C23 H23C 0.9800 . ?
O3 H3A 0.8400 . ?
O3 C33 1.230(8) . ?
O2 H2A 0.8400 . ?
O2 C32 1.295(8) . ?
C33 H33A 0.9800 . ?
C33 H33B 0.9800 . ?
C33 H33C 0.9800 . ?
C32 H32A 0.9800 . ?
C32 H32B 0.9800 . ?
C32 H32C 0.9800 . ?
C24 H24A 0.9800 . ?
C24 H24B 0.9800 . ?
C24 H24C 0.9800 . ?
C21A H21A 0.9800 . ?
C21A H21B 0.9800 . ?
C21A H21C 0.9800 . ?
C20A H20A 0.9800 . ?
C20A H20B 0.9800 . ?
C20A H20C 0.9800 . ?
C31 H31A 0.9800 . ?
C31 H31B 0.9800 . ?
C31 H31C 0.9800 . ?
C21B H21D 0.9800 . ?
C21B H21E 0.9800 . ?
C21B H21F 0.9800 . ?
C21B C19B 1.473(17) . ?
C19B H19B 1.0000 . ?
C19B C20B 1.63(3) . ?
C20B H20D 0.9800 . ?
C20B H20E 0.9800 . ?
C20B H20F 0.9800 . ?

loop_
_geom_torsion_atom_site_label_1
_geom_torsion_atom_site_label_2
_geom_torsion_atom_site_label_3
_geom_torsion_atom_site_label_4
_geom_torsion
_geom_torsion_site_symmetry_1
_geom_torsion_site_symmetry_2
_geom_torsion_site_symmetry_3
_geom_torsion_site_symmetry_4
_geom_torsion_publ_flag
P2 C7 C8 P1 179.53(17) . . . . ?
P2 C7 C8 C9 -0.4(4) . . . . ?
P2 C7 C6 C1 -179.5(3) . . . . ?
P2 C7 C6 C5 2.6(6) . . . . ?
P2 C10 C11 C12 176.3(3) . . . . ?
P2 C10 C9 C8 0.7(4) . . . . ?
P2 C10 C9 C18 -176.8(3) . . . . ?
P1 C1 C6 C7 -1.0(4) . . . . ?
P1 C1 C6 C5 177.1(3) . . . . ?
P1 C1 C2 C3 -176.7(3) . . . . ?
C7 P2 C10 C11 -176.8(3) . . . . ?
C7 P2 C10 C9 -0.8(3) . . . . ?
C7 P2 C25 C27 -49.3(3) . . . . ?
C7 P2 C25 C26 -173.8(3) . . . . ?
C7 P2 C28 C30 51.3(3) . . . . ?
C7 P2 C28 C29 -73.6(4) . . . . ?
C7 C6 C5 C4 178.0(4) . . . . ?
C10 P2 C7 C8 0.7(3) . . . . ?
C10 P2 C7 C6 -178.3(4) . . . . ?
C10 P2 C25 C27 53.7(3) . . . . ?
C10 P2 C25 C26 -70.7(3) . . . . ?
C10 P2 C28 C30 -51.1(3) . . . . ?
C10 P2 C28 C29 -176.0(3) . . . . ?
C10 C11 C12 C17 -0.9(5) . . . . ?
C10 C11 C12 C13 179.3(3) . . . . ?
C10 C9 C8 P1 179.8(3) . . . . ?
C10 C9 C8 C7 -0.2(5) . . . . ?
C10 C9 C18 C17 0.2(5) . . . . ?
C11 C10 C9 C8 177.0(3) . . . . ?
C11 C10 C9 C18 -0.5(5) . . . . ?
C11 C12 C17 C18 0.7(5) . . . . ?
C11 C12 C17 C16 -179.1(3) . . . . ?
C11 C12 C13 C14 179.7(3) . . . . ?
C1 P1 C8 C7 0.6(3) . . . . ?
C1 P1 C8 C9 -179.5(4) . . . . ?
C1 P1 C22 C23 -63.7(4) . . . . ?
C1 P1 C22 C24 57.1(5) . . . . ?
C1 P1 C19A C21A -63.9(7) . . . . ?
C1 P1 C19A C20A 60.9(7) . . . . ?
C1 P1 C19B C21B 166.8(17) . . . . ?
C1 P1 C19B C20B 44.6(16) . . . . ?
C1 C6 C5 C4 0.3(5) . . . . ?
C1 C2 C3 C4 -0.3(6) . . . . ?
C9 C10 C11 C12 0.8(5) . . . . ?
C12 C17 C18 C9 -0.4(5) . . . . ?
C12 C17 C16 C15 0.0(6) . . . . ?
C12 C13 C14 C15 -1.1(6) . . . . ?
C8 P1 C1 C6 0.3(3) . . . . ?
C8 P1 C1 C2 178.1(4) . . . . ?
C8 P1 C22 C23 39.3(4) . . . . ?
C8 P1 C22 C24 160.0(5) . . . . ?
C8 P1 C19A C21A -168.2(6) . . . . ?
C8 P1 C19A C20A -43.4(7) . . . . ?
C8 P1 C19B C21B 67(2) . . . . ?
C8 P1 C19B C20B -55.5(16) . . . . ?
C8 C7 C6 C1 1.5(5) . . . . ?
C8 C7 C6 C5 -176.3(4) . . . . ?
C8 C9 C18 C17 -176.8(3) . . . . ?
C6 C7 C8 P1 -1.3(4) . . . . ?
C6 C7 C8 C9 178.7(3) . . . . ?
C6 C1 C2 C3 1.0(6) . . . . ?
C6 C5 C4 C3 0.4(6) . . . . ?
C25 P2 C7 C8 118.3(3) . . . . ?
C25 P2 C7 C6 -60.7(4) . . . . ?
C25 P2 C10 C11 69.5(4) . . . . ?
C25 P2 C10 C9 -114.5(3) . . . . ?
C25 P2 C28 C30 178.4(3) . . . . ?
C25 P2 C28 C29 53.5(4) . . . . ?
C5 C4 C3 C2 -0.4(7) . . . . ?
C17 C12 C13 C14 -0.2(5) . . . . ?
C17 C16 C15 C14 -1.3(6) . . . . ?
C28 P2 C7 C8 -112.5(3) . . . . ?
C28 P2 C7 C6 68.5(4) . . . . ?
C28 P2 C10 C11 -60.7(4) . . . . ?
C28 P2 C10 C9 115.3(3) . . . . ?
C28 P2 C25 C27 -178.1(3) . . . . ?
C28 P2 C25 C26 57.5(3) . . . . ?
C13 C12 C17 C18 -179.5(3) . . . . ?
C13 C12 C17 C16 0.7(5) . . . . ?
C13 C14 C15 C16 1.9(6) . . . . ?
C2 C1 C6 C7 -179.1(3) . . . . ?
C2 C1 C6 C5 -1.0(5) . . . . ?
C18 C9 C8 P1 -2.9(6) . . . . ?
C18 C9 C8 C7 177.1(4) . . . . ?
C18 C17 C16 C15 -179.8(4) . . . . ?
C16 C17 C18 C9 179.4(3) . . . . ?
C22 P1 C1 C6 114.4(3) . . . . ?
C22 P1 C1 C2 -67.8(4) . . . . ?
C22 P1 C8 C7 -115.8(3) . . . . ?
C22 P1 C8 C9 64.2(4) . . . . ?
C22 P1 C19A C21A 68.2(7) . . . . ?
C22 P1 C19A C20A -167.0(6) . . . . ?
C22 P1 C19B C21B -64(2) . . . . ?
C22 P1 C19B C20B 173.8(12) . . . . ?
C19A P1 C1 C6 -114.4(4) . . . . ?
C19A P1 C1 C2 63.4(5) . . . . ?
C19A P1 C8 C7 120.1(4) . . . . ?
C19A P1 C8 C9 -59.9(5) . . . . ?
C19A P1 C22 C23 162.8(5) . . . . ?
C19A P1 C22 C24 -76.5(6) . . . . ?
C19B P1 C1 C6 -113.4(10) . . . . ?
C19B P1 C1 C2 64.4(10) . . . . ?
C19B P1 C8 C7 109.6(8) . . . . ?
C19B P1 C8 C9 -70.4(9) . . . . ?
C19B P1 C22 C23 170.3(9) . . . . ?
C19B P1 C22 C24 -68.9(10) . . . . ?
